data_7209088
loop_
_publ_author_name
'Kennedy, Stuart'
'Cholewa, Piotr'
'McIntosh, Ruaraidh D.'
'Dalgarno, Scott J.'

_publ_section_title
;
 Eliminating disorder in a self-assembled calixarene nanotube
;
_journal_issue 8
_journal_name_full CrystEngComm
_journal_page_first 1520
_journal_paper_doi 10.1039/c2ce26536b
_journal_volume 15
_journal_year 2013
_chemical_formula_sum 'C58 H58 N4 O13'
_chemical_formula_weight 1019.08
_chemical_name_common DiOPrTetraAcidPy
_chemical_name_systematic
;
?
;
_space_group_IT_number 148
_symmetry_cell_setting trigonal
_symmetry_space_group_name_Hall '-R 3'
_symmetry_space_group_name_H-M 'R -3 :H'
_atom_sites_solution_hydrogens geom
_atom_sites_solution_primary direct
_atom_sites_solution_secondary difmap
_audit_creation_method SHELXL-97
_cell_angle_alpha 90.00
_cell_angle_beta 90.00
_cell_angle_gamma 120.00
_cell_formula_units_Z 18
_cell_length_a 46.332(2)
_cell_length_b 46.332(2)
_cell_length_c 12.6066(6)
_cell_measurement_reflns_used 9235
_cell_measurement_temperature 100(2)
_cell_measurement_theta_max 24.45
_cell_measurement_theta_min 2.44
_cell_volume 23436.4(18)
_computing_cell_refinement 'SAINT (Bruker, 1998)'
_computing_data_collection 'Apex II'
_computing_data_reduction 'SAINT (Bruker, 1998)'
_computing_molecular_graphics 'XSeed (Barbour, 2001)'
_computing_publication_material 'local program'
_computing_structure_refinement 'SHELXL-97 (Sheldrick, 1997)'
_computing_structure_solution 'SHELXS-97 (Sheldrick, 1990)'
_diffrn_ambient_temperature 100(2)
_diffrn_measured_fraction_theta_full 0.987
_diffrn_measured_fraction_theta_max 0.987
_diffrn_measurement_device_type 'Bruker X8 Apex II CCD Diffractometer'
_diffrn_measurement_method '\f and \w scans'
_diffrn_radiation_monochromator graphite
_diffrn_radiation_source 'fine-focus sealed tube'
_diffrn_radiation_type MoK\a
_diffrn_radiation_wavelength 0.71073
_diffrn_reflns_av_R_equivalents 0.0354
_diffrn_reflns_av_sigmaI/netI 0.0436
_diffrn_reflns_limit_h_max 36
_diffrn_reflns_limit_h_min -59
_diffrn_reflns_limit_k_max 56
_diffrn_reflns_limit_k_min -59
_diffrn_reflns_limit_l_max 12
_diffrn_reflns_limit_l_min -16
_diffrn_reflns_number 61042
_diffrn_reflns_theta_full 27.31
_diffrn_reflns_theta_max 27.31
_diffrn_reflns_theta_min 2.33
_exptl_absorpt_coefficient_mu 0.092
_exptl_absorpt_correction_T_max 0.9772
_exptl_absorpt_correction_T_min 0.9684
_exptl_absorpt_correction_type multi-scan
_exptl_absorpt_process_details Bruker-SADABS
_exptl_crystal_colour Colourless
_exptl_crystal_density_diffrn 1.300
_exptl_crystal_density_method 'not measured'
_exptl_crystal_description Block
_exptl_crystal_F_000 9684
_exptl_crystal_size_max 0.35
_exptl_crystal_size_mid 0.30
_exptl_crystal_size_min 0.25
_refine_diff_density_max 1.326
_refine_diff_density_min -0.715
_refine_diff_density_rms 0.080
_refine_ls_extinction_method none
_refine_ls_goodness_of_fit_ref 1.739
_refine_ls_hydrogen_treatment constr
_refine_ls_matrix_type full
_refine_ls_number_parameters 651
_refine_ls_number_reflns 11568
_refine_ls_number_restraints 129
_refine_ls_restrained_S_all 1.783
_refine_ls_R_factor_all 0.1418
_refine_ls_R_factor_gt 0.0977
_refine_ls_shift/su_max 0.000
_refine_ls_shift/su_mean 0.000
_refine_ls_structure_factor_coef Fsqd
_refine_ls_weighting_details 'calc w=1/[\s^2^(Fo^2^)+(0.1000P)^2^+0.0000P] where P=(Fo^2^+2Fc^2^)/3'
_refine_ls_weighting_scheme calc
_refine_ls_wR_factor_gt 0.2749
_refine_ls_wR_factor_ref 0.2901
_reflns_number_gt 7020
_reflns_number_total 11568
_reflns_threshold_expression >2sigma(I)
_cod_data_source_file c2ce26536b.txt
_cod_data_source_block GK21
_cod_original_cell_volume 23436.1(19)
_cod_original_sg_symbol_H-M R-3
_cod_database_code 7209088

loop_
_symmetry_equiv_pos_as_xyz
'x, y, z'
'-y, x-y, z'
'-x+y, -x, z'
'x+2/3, y+1/3, z+1/3'
'-y+2/3, x-y+1/3, z+1/3'
'-x+y+2/3, -x+1/3, z+1/3'
'x+1/3, y+2/3, z+2/3'
'-y+1/3, x-y+2/3, z+2/3'
'-x+y+1/3, -x+2/3, z+2/3'
'-x, -y, -z'
'y, -x+y, -z'
'x-y, x, -z'
'-x+2/3, -y+1/3, -z+1/3'
'y+2/3, -x+y+1/3, -z+1/3'
'x-y+2/3, x+1/3, -z+1/3'
'-x+1/3, -y+2/3, -z+2/3'
'y+1/3, -x+y+2/3, -z+2/3'
'x-y+1/3, x+2/3, -z+2/3'

loop_
_atom_site_label
_atom_site_type_symbol
_atom_site_fract_x
_atom_site_fract_y
_atom_site_fract_z
_atom_site_U_iso_or_equiv
_atom_site_adp_type
_atom_site_occupancy
_atom_site_symmetry_multiplicity
_atom_site_calc_flag
_atom_site_refinement_flags
_atom_site_disorder_assembly
_atom_site_disorder_group
O1 O 0.02755(6) 0.14406(6) 0.87557(18) 0.0400(6) Uani 1 1 d . . .
H1O H 0.0471 0.1475 0.8769 0.048 Uiso 1 1 calc R . .
C1 C 0.02410(8) 0.16299(8) 0.9499(3) 0.0369(8) Uani 1 1 d . . .
O2 O -0.00807(6) 0.12419(5) 0.68585(19) 0.0443(6) Uani 1 1 d . . .
C2 C 0.04750(8) 0.17704(8) 1.0329(3) 0.0368(8) Uani 1 1 d . . .
O3 O 0.05989(6) 0.14654(6) 0.65240(18) 0.0447(6) Uani 1 1 d . . .
H3O H 0.0397 0.1412 0.6493 0.054 Uiso 1 1 calc R . .
C3 C 0.04172(8) 0.19407(8) 1.1120(3) 0.0379(8) Uani 1 1 d . . .
H3A H 0.0572 0.2035 1.1687 0.046 Uiso 1 1 calc R . .
O4 O 0.08674(6) 0.14453(5) 0.84605(19) 0.0422(6) Uani 1 1 d . . .
C4 C 0.01391(9) 0.19780(8) 1.1111(3) 0.0401(8) Uani 1 1 d . . .
O5 O 0.02290(7) 0.21919(7) 1.2867(2) 0.0568(7) Uani 1 1 d . . .
C5 C -0.00867(9) 0.18448(9) 1.0261(3) 0.0412(8) Uani 1 1 d . . .
H5 H -0.0275 0.1874 1.0246 0.049 Uiso 1 1 calc R . .
O6 O -0.01558(7) 0.22176(7) 1.1861(2) 0.0581(7) Uani 1 1 d . . .
H6O H -0.0181 0.2307 1.2405 0.070 Uiso 1 1 calc R . .
C6 C -0.00403(8) 0.16727(8) 0.9451(3) 0.0391(8) Uani 1 1 d . . .
O7 O -0.00065(9) 0.26348(8) 0.7044(3) 0.0847(10) Uani 1 1 d . . .
H7O H 0.0012 0.2819 0.6877 0.102 Uiso 1 1 calc R . .
C7 C -0.02865(9) 0.15166(10) 0.8568(3) 0.0495(10) Uani 1 1 d . . .
H7A H -0.0491 0.1523 0.8749 0.059 Uiso 1 1 calc R . .
H7B H -0.0348 0.1280 0.8505 0.059 Uiso 1 1 calc R . .
O8 O 0.00675(11) 0.26235(8) 0.5372(3) 0.0918(12) Uani 1 1 d . . .
C8 C -0.01575(8) 0.16864(9) 0.7496(3) 0.0413(8) Uani 1 1 d . . .
O9 O 0.12171(9) 0.24139(10) 0.2511(3) 0.0927(12) Uani 1 1 d . . .
C9 C -0.01278(8) 0.19977(9) 0.7321(3) 0.0456(9) Uani 1 1 d . . .
H9 H -0.0192 0.2097 0.7862 0.055 Uiso 1 1 calc R . .
O10 O 0.16551(7) 0.25936(8) 0.3588(2) 0.0699(9) Uani 1 1 d . . .
H10O H 0.1750 0.2719 0.3069 0.084 Uiso 1 1 calc R . .
C10 C -0.00061(9) 0.21631(9) 0.6374(3) 0.0440(9) Uani 1 1 d . . .
O11 O 0.18911(7) 0.29885(6) 0.82676(19) 0.0507(7) Uani 1 1 d . . .
H11O H 0.2011 0.3191 0.8416 0.061 Uiso 1 1 calc R . .
C11 C 0.00998(9) 0.20265(9) 0.5592(3) 0.0435(9) Uani 1 1 d . . .
H11 H 0.0184 0.2143 0.4942 0.052 Uiso 1 1 calc R . .
O12 O 0.16991(8) 0.29667(7) 0.9901(2) 0.0734(10) Uani 1 1 d . . .
C12 C 0.00839(8) 0.17208(8) 0.5748(3) 0.0362(8) Uani 1 1 d . . .
O13 O -0.02261(14) 0.25214(16) 1.3454(3) 0.0979(16) Uani 0.80 1 d P A 2
C13 C -0.00570(8) 0.15518(8) 0.6693(3) 0.0361(8) Uani 1 1 d . . .
O14 O -0.0384(4) 0.2207(5) 1.3745(12) 0.069(4) Uani 0.20 1 d P B 1
C14 C 0.02342(9) 0.15924(9) 0.4932(3) 0.0446(9) Uani 1 1 d . . .
H14A H 0.0146 0.1352 0.5051 0.054 Uiso 1 1 calc R . .
H14B H 0.0165 0.1620 0.4213 0.054 Uiso 1 1 calc R . .
C15 C 0.06120(9) 0.17740(9) 0.4985(3) 0.0394(8) Uani 1 1 d . . .
C16 C 0.08002(9) 0.20078(9) 0.4230(3) 0.0404(8) Uani 1 1 d . . .
H16 H 0.0691 0.2053 0.3673 0.049 Uiso 1 1 calc R . .
C17 C 0.11469(9) 0.21788(8) 0.4261(3) 0.0408(8) Uani 1 1 d . . .
C18 C 0.13039(9) 0.21157(8) 0.5095(3) 0.0384(8) Uani 1 1 d . . .
H18 H 0.1540 0.2236 0.5131 0.046 Uiso 1 1 calc R . .
C19 C 0.11288(9) 0.18852(9) 0.5866(3) 0.0383(8) Uani 1 1 d . . .
C20 C 0.07760(9) 0.17095(8) 0.5795(3) 0.0381(8) Uani 1 1 d . . .
C21 C 0.13055(9) 0.18161(10) 0.6756(3) 0.0433(9) Uani 1 1 d . . .
H21A H 0.1541 0.1902 0.6554 0.052 Uiso 1 1 calc R . .
H21B H 0.1200 0.1572 0.6858 0.052 Uiso 1 1 calc R . .
C22 C 0.12929(8) 0.19770(8) 0.7801(3) 0.0353(8) Uani 1 1 d . . .
C23 C 0.14942(8) 0.23160(8) 0.7956(3) 0.0361(8) Uani 1 1 d . . .
H23 H 0.1646 0.2448 0.7416 0.043 Uiso 1 1 calc R . .
C24 C 0.14781(8) 0.24664(8) 0.8896(3) 0.0362(8) Uani 1 1 d . . .
C25 C 0.12479(8) 0.22743(8) 0.9675(3) 0.0349(7) Uani 1 1 d . . .
H25 H 0.1234 0.2378 1.0306 0.042 Uiso 1 1 calc R . .
C26 C 0.10397(8) 0.19347(9) 0.9544(3) 0.0365(8) Uani 1 1 d . . .
C27 C 0.10731(8) 0.17902(8) 0.8611(3) 0.0356(8) Uani 1 1 d . . .
C28 C 0.07780(9) 0.17307(9) 1.0369(3) 0.0412(8) Uani 1 1 d . . .
H28A H 0.0707 0.1492 1.0266 0.049 Uiso 1 1 calc R . .
H28B H 0.0880 0.1796 1.1082 0.049 Uiso 1 1 calc R . .
C29 C -0.03958(10) 0.09627(9) 0.6515(4) 0.0614(12) Uani 1 1 d U . .
H29A H -0.0429 0.0980 0.5747 0.074 Uiso 1 1 calc R . .
H29B H -0.0583 0.0960 0.6905 0.074 Uiso 1 1 calc R . .
C30 C -0.03839(14) 0.06494(11) 0.6743(5) 0.0890(18) Uani 1 1 d U . .
H30A H -0.0607 0.0455 0.6605 0.107 Uiso 1 1 calc R . .
H30B H -0.0334 0.0646 0.7505 0.107 Uiso 1 1 calc R . .
C31 C -0.0130(2) 0.06122(15) 0.6099(8) 0.141(3) Uani 1 1 d U . .
H31A H -0.0185 0.0601 0.5344 0.212 Uiso 1 1 calc R . .
H31B H -0.0133 0.0407 0.6309 0.212 Uiso 1 1 calc R . .
H31C H 0.0092 0.0804 0.6227 0.212 Uiso 1 1 calc R . .
C32 C 0.10060(9) 0.12424(9) 0.8818(3) 0.0459(9) Uani 1 1 d . . .
H32A H 0.1031 0.1256 0.9600 0.055 Uiso 1 1 calc R . .
H32B H 0.1228 0.1322 0.8496 0.055 Uiso 1 1 calc R . .
C33 C 0.07712(11) 0.08905(10) 0.8486(4) 0.0576(11) Uani 1 1 d . . .
H33A H 0.0872 0.0752 0.8659 0.069 Uiso 1 1 calc R . .
H33B H 0.0742 0.0884 0.7707 0.069 Uiso 1 1 calc R . .
C34 C 0.04391(12) 0.07429(11) 0.8999(5) 0.0836(16) Uani 1 1 d . . .
H34A H 0.0466 0.0756 0.9772 0.125 Uiso 1 1 calc R . .
H34B H 0.0304 0.0509 0.8786 0.125 Uiso 1 1 calc R . .
H34C H 0.0328 0.0866 0.8779 0.125 Uiso 1 1 calc R . .
C35 C 0.00775(9) 0.21408(9) 1.2037(3) 0.0449(9) Uani 1 1 d . . .
C36 C 0.00232(12) 0.24940(12) 0.6219(4) 0.0637(12) Uani 1 1 d . . .
C37 C 0.13380(11) 0.24107(10) 0.3390(4) 0.0543(10) Uani 1 1 d . . .
C38 C 0.16998(9) 0.28315(9) 0.9079(3) 0.0448(9) Uani 1 1 d . . .
C39 C 0.11264(10) 0.28997(9) 0.7190(3) 0.0529(10) Uani 1 1 d . . .
H39 H 0.1287 0.3045 0.6689 0.064 Uiso 1 1 calc R . .
C40 C 0.09562(10) 0.25572(9) 0.6994(3) 0.0506(10) Uani 1 1 d . . .
H40 H 0.1001 0.2470 0.6372 0.061 Uiso 1 1 calc R . .
C41 C 0.07238(9) 0.23481(9) 0.7712(3) 0.0440(9) Uani 1 1 d . . .
H41 H 0.0604 0.2114 0.7598 0.053 Uiso 1 1 calc R . .
C42 C 0.06687(10) 0.24839(10) 0.8597(3) 0.0486(9) Uani 1 1 d . . .
H42 H 0.0508 0.2345 0.9106 0.058 Uiso 1 1 calc R . .
C43 C 0.08457(10) 0.28210(9) 0.8747(3) 0.0473(9) Uani 1 1 d . . .
H43 H 0.0806 0.2910 0.9373 0.057 Uiso 1 1 calc R . .
N44 N 0.10706(8) 0.30304(7) 0.8061(2) 0.0488(8) Uani 1 1 d . . .
C45 C 0.11731(10) 0.30784(11) 0.1353(3) 0.0920(16) Uani 1 1 d GDU . .
H45 H 0.1326 0.3001 0.1254 0.110 Uiso 1 1 calc R . .
C46 C 0.12378(9) 0.33797(10) 0.0910(3) 0.114(2) Uani 1 1 d GDU . .
H46 H 0.1435 0.3508 0.0508 0.136 Uiso 1 1 calc R . .
C47 C 0.10138(11) 0.34931(8) 0.1056(3) 0.0732(14) Uani 1 1 d GDU . .
H47 H 0.1058 0.3699 0.0753 0.088 Uiso 1 1 calc R . .
C48 C 0.07252(10) 0.33053(10) 0.1644(3) 0.1050(18) Uani 1 1 d GDU . .
H48 H 0.0572 0.3383 0.1743 0.126 Uiso 1 1 calc R . .
C49 C 0.06605(9) 0.30040(9) 0.2087(3) 0.1120(19) Uani 1 1 d GDU . .
H49 H 0.0463 0.2876 0.2489 0.134 Uiso 1 1 calc R . .
N50 N 0.08845(11) 0.28906(8) 0.1942(3) 0.1108(16) Uani 1 1 d GDU . .
C51 C 0.05651(10) 0.34149(9) 0.6914(4) 0.135(2) Uani 1 1 d GDU . .
H51 H 0.0671 0.3295 0.7136 0.162 Uiso 1 1 calc R . .
C52 C 0.07542(8) 0.37553(10) 0.6721(4) 0.132(2) Uani 1 1 d GDU . .
H52 H 0.0989 0.3868 0.6812 0.159 Uiso 1 1 calc R . .
C53 C 0.05995(10) 0.39314(7) 0.6396(4) 0.1029(18) Uani 1 1 d GDU . .
H53 H 0.0729 0.4164 0.6265 0.123 Uiso 1 1 calc R . .
C54 C 0.02557(10) 0.37672(8) 0.6264(3) 0.0905(15) Uani 1 1 d GDU . .
H54 H 0.0150 0.3888 0.6041 0.109 Uiso 1 1 calc R . .
C55 C 0.00666(7) 0.34268(8) 0.6456(3) 0.0849(15) Uani 1 1 d GDU . .
H55 H -0.0168 0.3314 0.6366 0.102 Uiso 1 1 calc R . .
N56 N 0.02213(10) 0.32506(6) 0.6781(3) 0.1036(15) Uani 1 1 d GDU . .
C57 C 0.23603(9) 0.31720(9) 0.2264(4) 0.1108(19) Uani 1 1 d GDU . .
H57 H 0.2424 0.3007 0.2309 0.133 Uiso 1 1 calc R . .
C58 C 0.25952(7) 0.34983(10) 0.2005(4) 0.121(2) Uani 1 1 d GDU . .
H58 H 0.2820 0.3556 0.1872 0.145 Uiso 1 1 calc R . .
C59 C 0.25016(11) 0.37399(7) 0.1940(3) 0.111(2) Uani 1 1 d GDU . .
H59 H 0.2662 0.3963 0.1763 0.134 Uiso 1 1 calc R . .
C60 C 0.21732(13) 0.36551(9) 0.2135(3) 0.0962(17) Uani 1 1 d GDU . .
H60 H 0.2109 0.3820 0.2090 0.115 Uiso 1 1 calc R . .
C61 C 0.19383(9) 0.33287(10) 0.2394(3) 0.0987(17) Uani 1 1 d GDU . .
H61 H 0.1714 0.3271 0.2527 0.118 Uiso 1 1 calc R . .
N62 N 0.20318(8) 0.30872(7) 0.2459(3) 0.0903(13) Uani 1 1 d GDU . .

loop_
_atom_site_aniso_label
_atom_site_aniso_U_11
_atom_site_aniso_U_22
_atom_site_aniso_U_33
_atom_site_aniso_U_23
_atom_site_aniso_U_13
_atom_site_aniso_U_12
O1 0.0338(13) 0.0434(14) 0.0428(14) 0.0011(11) -0.0052(10) 0.0192(11)
C1 0.0351(18) 0.0306(17) 0.0377(19) 0.0094(14) 0.0006(15) 0.0108(15)
O2 0.0377(13) 0.0286(12) 0.0555(15) 0.0056(11) -0.0174(11) 0.0083(10)
C2 0.0349(18) 0.0311(17) 0.0397(19) 0.0120(15) 0.0008(15) 0.0130(15)
O3 0.0364(13) 0.0523(15) 0.0400(14) 0.0016(11) -0.0074(11) 0.0180(12)
C3 0.0376(19) 0.0304(17) 0.0386(19) 0.0086(14) 0.0003(15) 0.0115(15)
O4 0.0403(13) 0.0331(13) 0.0537(15) -0.0020(11) -0.0153(11) 0.0187(11)
C4 0.0402(19) 0.0355(19) 0.044(2) 0.0107(15) 0.0028(16) 0.0184(16)
O5 0.0695(19) 0.0678(18) 0.0438(16) 0.0065(13) 0.0032(14) 0.0425(16)
C5 0.0346(18) 0.0401(19) 0.048(2) 0.0114(16) 0.0032(16) 0.0180(16)
O6 0.0619(18) 0.0590(17) 0.0638(18) -0.0033(14) -0.0001(14) 0.0380(15)
C6 0.0316(18) 0.0377(19) 0.039(2) 0.0097(15) 0.0037(14) 0.0105(15)
O7 0.102(3) 0.0554(19) 0.116(3) -0.0114(19) -0.009(2) 0.054(2)
C7 0.0332(19) 0.054(2) 0.046(2) 0.0094(18) 0.0018(16) 0.0110(17)
O8 0.146(3) 0.057(2) 0.076(2) 0.0064(18) -0.024(2) 0.053(2)
C8 0.0264(17) 0.043(2) 0.047(2) 0.0064(16) -0.0022(15) 0.0109(15)
O9 0.076(2) 0.101(3) 0.087(3) 0.042(2) -0.003(2) 0.034(2)
C9 0.0325(19) 0.048(2) 0.057(2) 0.0015(18) -0.0025(16) 0.0207(17)
O10 0.0518(18) 0.085(2) 0.0555(18) 0.0075(16) 0.0063(14) 0.0216(17)
C10 0.040(2) 0.041(2) 0.052(2) 0.0005(17) -0.0135(17) 0.0218(17)
O11 0.0626(17) 0.0348(13) 0.0399(15) 0.0000(11) 0.0051(12) 0.0132(12)
C11 0.042(2) 0.040(2) 0.040(2) 0.0098(16) -0.0075(16) 0.0143(17)
O12 0.104(2) 0.0441(16) 0.0388(16) -0.0103(13) 0.0142(15) 0.0122(16)
C12 0.0291(17) 0.0342(18) 0.0374(19) 0.0008(14) -0.0086(14) 0.0100(14)
O13 0.146(5) 0.145(5) 0.059(3) 0.010(3) 0.013(3) 0.115(4)
C13 0.0281(17) 0.0335(18) 0.042(2) 0.0054(15) -0.0076(14) 0.0120(14)
O14 0.084(11) 0.099(13) 0.046(9) -0.030(9) -0.023(8) 0.063(10)
C14 0.046(2) 0.044(2) 0.040(2) -0.0057(16) -0.0116(16) 0.0203(18)
C15 0.042(2) 0.0414(19) 0.0354(19) -0.0087(15) -0.0079(15) 0.0216(17)
C16 0.044(2) 0.044(2) 0.039(2) -0.0023(16) -0.0052(16) 0.0273(18)
C17 0.045(2) 0.0327(18) 0.046(2) -0.0019(15) 0.0014(16) 0.0206(17)
C18 0.0364(19) 0.0365(19) 0.042(2) -0.0135(15) -0.0037(15) 0.0182(16)
C19 0.042(2) 0.045(2) 0.0330(19) -0.0145(15) -0.0085(15) 0.0252(17)
C20 0.044(2) 0.0378(19) 0.0322(18) -0.0063(15) -0.0050(15) 0.0203(16)
C21 0.045(2) 0.054(2) 0.039(2) -0.0118(17) -0.0080(16) 0.0303(18)
C22 0.0385(18) 0.0415(19) 0.0304(18) -0.0067(14) -0.0081(14) 0.0233(16)
C23 0.0335(18) 0.042(2) 0.0319(18) -0.0015(14) -0.0027(14) 0.0186(16)
C24 0.0388(19) 0.0379(19) 0.0330(18) -0.0020(14) -0.0052(14) 0.0199(16)
C25 0.0393(19) 0.0408(19) 0.0277(17) -0.0023(14) -0.0029(14) 0.0223(16)
C26 0.0399(19) 0.044(2) 0.0331(18) 0.0056(15) -0.0030(14) 0.0263(16)
C27 0.0325(17) 0.0358(18) 0.040(2) -0.0037(15) -0.0121(14) 0.0181(15)
C28 0.042(2) 0.044(2) 0.042(2) 0.0110(16) 0.0003(16) 0.0249(17)
C29 0.049(2) 0.0314(19) 0.078(3) 0.0062(19) -0.030(2) 0.0007(17)
C30 0.081(3) 0.034(2) 0.121(4) 0.012(2) -0.050(3) 0.005(2)
C31 0.122(6) 0.053(3) 0.244(9) -0.023(5) -0.040(6) 0.040(4)
C32 0.052(2) 0.042(2) 0.053(2) -0.0030(17) -0.0137(18) 0.0301(18)
C33 0.066(3) 0.043(2) 0.071(3) -0.011(2) -0.018(2) 0.033(2)
C34 0.062(3) 0.045(3) 0.142(5) -0.006(3) -0.012(3) 0.025(2)
C35 0.044(2) 0.044(2) 0.047(2) 0.0114(17) 0.0076(17) 0.0221(18)
C36 0.081(3) 0.056(3) 0.062(3) -0.001(2) -0.022(2) 0.041(2)
C37 0.054(3) 0.047(2) 0.070(3) 0.010(2) 0.003(2) 0.031(2)
C38 0.053(2) 0.037(2) 0.038(2) 0.0002(16) -0.0024(17) 0.0175(18)
C39 0.060(3) 0.039(2) 0.048(2) 0.0046(18) 0.0054(19) 0.0152(19)
C40 0.053(2) 0.045(2) 0.048(2) -0.0049(18) -0.0033(18) 0.0199(19)
C41 0.043(2) 0.0326(19) 0.053(2) -0.0006(17) -0.0131(17) 0.0168(17)
C42 0.047(2) 0.046(2) 0.051(2) 0.0111(18) -0.0003(17) 0.0219(18)
C43 0.058(2) 0.044(2) 0.038(2) 0.0047(17) -0.0016(18) 0.0243(19)
N44 0.058(2) 0.0373(17) 0.0428(19) -0.0002(14) -0.0090(15) 0.0181(16)
C45 0.097(4) 0.114(4) 0.067(3) -0.007(3) 0.001(3) 0.054(3)
C46 0.111(4) 0.124(4) 0.049(3) -0.018(3) 0.015(3) 0.016(4)
C47 0.130(4) 0.053(2) 0.032(2) 0.0063(18) -0.001(2) 0.042(3)
C48 0.108(4) 0.115(4) 0.086(4) 0.022(3) 0.005(3) 0.052(4)
C49 0.115(4) 0.118(4) 0.104(4) 0.007(4) 0.002(4) 0.059(4)
N50 0.111(4) 0.132(4) 0.091(3) -0.028(3) -0.020(3) 0.062(3)
C51 0.106(4) 0.079(4) 0.217(6) -0.028(4) -0.055(4) 0.044(3)
C52 0.102(4) 0.079(4) 0.208(6) -0.050(4) -0.033(4) 0.039(3)
C53 0.098(4) 0.069(3) 0.147(5) -0.019(3) -0.013(4) 0.046(3)
C54 0.104(4) 0.061(3) 0.114(4) 0.002(3) -0.005(3) 0.047(3)
C55 0.097(4) 0.069(3) 0.094(4) -0.007(3) -0.006(3) 0.046(3)
N56 0.121(4) 0.062(3) 0.132(4) -0.024(3) -0.036(3) 0.050(3)
C57 0.107(4) 0.088(4) 0.120(4) 0.017(3) 0.005(4) 0.036(3)
C58 0.102(4) 0.087(4) 0.132(5) 0.033(4) -0.003(4) 0.016(3)
C59 0.140(5) 0.061(3) 0.088(4) 0.017(3) -0.034(4) 0.017(3)
C60 0.151(5) 0.088(4) 0.056(3) -0.002(3) -0.011(3) 0.064(4)
C61 0.100(4) 0.104(4) 0.081(3) 0.001(3) -0.001(3) 0.043(3)
N62 0.060(2) 0.069(3) 0.126(4) 0.016(2) 0.009(2) 0.020(2)

loop_
_atom_type_symbol
_atom_type_description
_atom_type_scat_dispersion_real
_atom_type_scat_dispersion_imag
_atom_type_scat_source
C C 0.0033 0.0016 'International Tables Vol C Tables 4.2.6.8 and 6.1.1.4'
H H 0.0000 0.0000 'International Tables Vol C Tables 4.2.6.8 and 6.1.1.4'
N N 0.0061 0.0033 'International Tables Vol C Tables 4.2.6.8 and 6.1.1.4'
O O 0.0106 0.0060 'International Tables Vol C Tables 4.2.6.8 and 6.1.1.4'

loop_
_geom_angle_atom_site_label_1
_geom_angle_atom_site_label_2
_geom_angle_atom_site_label_3
_geom_angle
C1 O1 H1O 109.5
O1 C1 C6 118.7(3)
O1 C1 C2 120.2(3)
C6 C1 C2 121.1(3)
C13 O2 C29 113.5(3)
C3 C2 C1 118.5(3)
C3 C2 C28 120.4(3)
C1 C2 C28 121.1(3)
C20 O3 H3O 109.5
C2 C3 C4 121.7(3)
C2 C3 H3A 119.2
C4 C3 H3A 119.2
C27 O4 C32 115.3(2)
C3 C4 C5 119.1(3)
C3 C4 C35 118.8(3)
C5 C4 C35 122.0(3)
C6 C5 C4 121.5(3)
C6 C5 H5 119.3
C4 C5 H5 119.3
C35 O6 H6O 109.5
C5 C6 C1 118.1(3)
C5 C6 C7 122.0(3)
C1 C6 C7 119.8(3)
C36 O7 H7O 109.5
C6 C7 C8 113.7(3)
C6 C7 H7A 108.8
C8 C7 H7A 108.8
C6 C7 H7B 108.8
C8 C7 H7B 108.8
H7A C7 H7B 107.7
C13 C8 C9 117.9(3)
C13 C8 C7 123.2(3)
C9 C8 C7 118.9(4)
C10 C9 C8 120.9(4)
C10 C9 H9 119.6
C8 C9 H9 119.6
C37 O10 H10O 109.5
C9 C10 C11 120.1(3)
C9 C10 C36 119.4(4)
C11 C10 C36 120.5(4)
C38 O11 H11O 109.5
C10 C11 C12 120.8(3)
C10 C11 H11 119.6
C12 C11 H11 119.6
C13 C12 C11 117.5(3)
C13 C12 C14 122.4(3)
C11 C12 C14 120.0(3)
C8 C13 C12 122.7(3)
C8 C13 O2 118.7(3)
C12 C13 O2 118.5(3)
C15 C14 C12 112.3(3)
C15 C14 H14A 109.1
C12 C14 H14A 109.1
C15 C14 H14B 109.1
C12 C14 H14B 109.1
H14A C14 H14B 107.9
C16 C15 C20 118.5(3)
C16 C15 C14 120.4(3)
C20 C15 C14 121.0(3)
C15 C16 C17 121.7(3)
C15 C16 H16 119.2
C17 C16 H16 119.2
C16 C17 C18 118.5(3)
C16 C17 C37 119.6(3)
C18 C17 C37 121.8(3)
C19 C18 C17 122.2(3)
C19 C18 H18 118.9
C17 C18 H18 118.9
C18 C19 C20 117.8(3)
C18 C19 C21 121.2(3)
C20 C19 C21 121.0(3)
O3 C20 C15 120.3(3)
O3 C20 C19 118.4(3)
C15 C20 C19 121.3(3)
C19 C21 C22 112.3(3)
C19 C21 H21A 109.2
C22 C21 H21A 109.2
C19 C21 H21B 109.2
C22 C21 H21B 109.2
H21A C21 H21B 107.9
C23 C22 C27 118.1(3)
C23 C22 C21 120.5(3)
C27 C22 C21 121.4(3)
C24 C23 C22 120.9(3)
C24 C23 H23 119.6
C22 C23 H23 119.6
C23 C24 C25 119.6(3)
C23 C24 C38 121.2(3)
C25 C24 C38 119.2(3)
C26 C25 C24 121.2(3)
C26 C25 H25 119.4
C24 C25 H25 119.4
C25 C26 C27 117.6(3)
C25 C26 C28 120.8(3)
C27 C26 C28 121.6(3)
C22 C27 C26 122.6(3)
C22 C27 O4 118.5(3)
C26 C27 O4 118.9(3)
C2 C28 C26 113.9(3)
C2 C28 H28A 108.8
C26 C28 H28A 108.8
C2 C28 H28B 108.8
C26 C28 H28B 108.8
H28A C28 H28B 107.7
O2 C29 C30 107.3(3)
O2 C29 H29A 110.3
C30 C29 H29A 110.3
O2 C29 H29B 110.3
C30 C29 H29B 110.3
H29A C29 H29B 108.5
C29 C30 C31 114.4(5)
C29 C30 H30A 108.7
C31 C30 H30A 108.7
C29 C30 H30B 108.7
C31 C30 H30B 108.7
H30A C30 H30B 107.6
C30 C31 H31A 109.5
C30 C31 H31B 109.5
H31A C31 H31B 109.5
C30 C31 H31C 109.5
H31A C31 H31C 109.5
H31B C31 H31C 109.5
O4 C32 C33 107.6(3)
O4 C32 H32A 110.2
C33 C32 H32A 110.2
O4 C32 H32B 110.2
C33 C32 H32B 110.2
H32A C32 H32B 108.5
C32 C33 C34 113.6(4)
C32 C33 H33A 108.8
C34 C33 H33A 108.8
C32 C33 H33B 108.8
C34 C33 H33B 108.8
H33A C33 H33B 107.7
C33 C34 H34A 109.5
C33 C34 H34B 109.5
H34A C34 H34B 109.5
C33 C34 H34C 109.5
H34A C34 H34C 109.5
H34B C34 H34C 109.5
O5 C35 O6 124.4(4)
O5 C35 C4 122.3(3)
O6 C35 C4 113.3(3)
O8 C36 O7 120.7(4)
O8 C36 C10 122.9(4)
O7 C36 C10 116.4(4)
O9 C37 O10 122.0(4)
O9 C37 C17 124.0(4)
O10 C37 C17 113.7(4)
O12 C38 O11 123.8(3)
O12 C38 C24 122.6(3)
O11 C38 C24 113.5(3)
N44 C39 C40 122.1(4)
N44 C39 H39 119.0
C40 C39 H39 119.0
C41 C40 C39 119.0(4)
C41 C40 H40 120.5
C39 C40 H40 120.5
C40 C41 C42 118.4(3)
C40 C41 H41 120.8
C42 C41 H41 120.8
C43 C42 C41 119.8(4)
C43 C42 H42 120.1
C41 C42 H42 120.1
N44 C43 C42 123.2(4)
N44 C43 H43 118.4
C42 C43 H43 118.4
C43 N44 C39 117.5(3)
C46 C45 N50 120.0
C46 C45 H45 120.0
N50 C45 H45 120.0
C47 C46 C45 120.0
C47 C46 H46 120.0
C45 C46 H46 120.0
C48 C47 C46 120.0
C48 C47 H47 120.0
C46 C47 H47 120.0
C49 C48 C47 120.0
C49 C48 H48 120.0
C47 C48 H48 120.0
C48 C49 N50 120.0
C48 C49 H49 120.0
N50 C49 H49 120.0
C49 N50 C45 120.0
C52 C51 N56 120.0
C52 C51 H51 120.0
N56 C51 H51 120.0
C51 C52 C53 120.0
C51 C52 H52 120.0
C53 C52 H52 120.0
C52 C53 C54 120.0
C52 C53 H53 120.0
C54 C53 H53 120.0
C53 C54 C55 120.0
C53 C54 H54 120.0
C55 C54 H54 120.0
N56 C55 C54 120.0
N56 C55 H55 120.0
C54 C55 H55 120.0
C55 N56 C51 120.0
C58 C57 N62 120.0
C58 C57 H57 120.0
N62 C57 H57 120.0
C59 C58 C57 120.0
C59 C58 H58 120.0
C57 C58 H58 120.0
C58 C59 C60 120.0
C58 C59 H59 120.0
C60 C59 H59 120.0
C61 C60 C59 120.0
C61 C60 H60 120.0
C59 C60 H60 120.0
N62 C61 C60 120.0
N62 C61 H61 120.0
C60 C61 H61 120.0
C61 N62 C57 120.0

loop_
_geom_bond_atom_site_label_1
_geom_bond_atom_site_label_2
_geom_bond_distance
O1 C1 1.346(4)
O1 H1O 0.8400
C1 C6 1.414(5)
C1 C2 1.410(5)
O2 C13 1.400(4)
O2 C29 1.451(4)
C2 C3 1.379(5)
C2 C28 1.505(5)
O3 C20 1.367(4)
O3 H3O 0.8400
C3 C4 1.383(5)
C3 H3A 0.9500
O4 C27 1.405(4)
O4 C32 1.450(4)
C4 C5 1.406(5)
C4 C35 1.493(5)
O5 C35 1.215(4)
C5 C6 1.377(5)
C5 H5 0.9500
O6 C35 1.315(4)
O6 H6O 0.8400
C6 C7 1.496(5)
O7 C36 1.272(6)
O7 H7O 0.8400
C7 C8 1.527(5)
C7 H7A 0.9900
C7 H7B 0.9900
O8 C36 1.190(5)
C8 C13 1.386(5)
C8 C9 1.396(5)
O9 C37 1.246(5)
C9 C10 1.377(5)
C9 H9 0.9500
O10 C37 1.301(5)
O10 H10O 0.8400
C10 C11 1.388(5)
C10 C36 1.483(6)
O11 C38 1.310(4)
O11 H11O 0.8400
C11 C12 1.395(5)
C11 H11 0.9500
O12 C38 1.212(4)
C12 C13 1.396(5)
C12 C14 1.520(5)
C14 C15 1.518(5)
C14 H14A 0.9900
C14 H14B 0.9900
C15 C16 1.377(5)
C15 C20 1.392(5)
C16 C17 1.392(5)
C16 H16 0.9500
C17 C18 1.390(5)
C17 C37 1.480(5)
C18 C19 1.370(5)
C18 H18 0.9500
C19 C20 1.418(5)
C19 C21 1.514(5)
C21 C22 1.529(5)
C21 H21A 0.9900
C21 H21B 0.9900
C22 C23 1.382(5)
C22 C27 1.395(5)
C23 C24 1.395(5)
C23 H23 0.9500
C24 C25 1.394(5)
C24 C38 1.494(5)
C25 C26 1.384(5)
C25 H25 0.9500
C26 C27 1.400(5)
C26 C28 1.516(5)
C28 H28A 0.9900
C28 H28B 0.9900
C29 C30 1.507(6)
C29 H29A 0.9900
C29 H29B 0.9900
C30 C31 1.508(10)
C30 H30A 0.9900
C30 H30B 0.9900
C31 H31A 0.9800
C31 H31B 0.9800
C31 H31C 0.9800
C32 C33 1.498(5)
C32 H32A 0.9900
C32 H32B 0.9900
C33 C34 1.484(7)
C33 H33A 0.9900
C33 H33B 0.9900
C34 H34A 0.9800
C34 H34B 0.9800
C34 H34C 0.9800
C39 N44 1.341(5)
C39 C40 1.396(5)
C39 H39 0.9500
C40 C41 1.369(5)
C40 H40 0.9500
C41 C42 1.366(5)
C41 H41 0.9500
C42 C43 1.366(5)
C42 H42 0.9500
C43 N44 1.328(5)
C43 H43 0.9500
C45 C46 1.3900
C45 N50 1.3900
C45 H45 0.9500
C46 C47 1.3900
C46 H46 0.9500
C47 C48 1.3900
C47 H47 0.9500
C48 C49 1.3900
C48 H48 0.9500
C49 N50 1.3900
C49 H49 0.9500
C51 C52 1.3900
C51 N56 1.3900
C51 H51 0.9500
C52 C53 1.3900
C52 H52 0.9500
C53 C54 1.3900
C53 H53 0.9500
C54 C55 1.3900
C54 H54 0.9500
C55 N56 1.3900
C55 H55 0.9500
C57 C58 1.3900
C57 N62 1.3900
C57 H57 0.9500
C58 C59 1.3900
C58 H58 0.9500
C59 C60 1.3900
C59 H59 0.9500
C60 C61 1.3900
C60 H60 0.9500
C61 N62 1.3900
C61 H61 0.9500
